data_8101683
loop_
_publ_author_name
'R.-F. Wang'
'W.-G. Zhang'
'J. Fan'
'S.-L. Wang'

_publ_section_title
;
Crystal structure of tris(triphenylphosphine)bis(\m-phenylselenolato)
disilver(I), Ag~2~[P(C~6~H~5~)~3~]~3~(C~6~H~5~Se)~2~
;
_journal_issue 1
_journal_name_full 'Zeitschrift f\"ur Kristallographie - New Crystal Structures'
_journal_page_first 58
_journal_page_last 60
_journal_volume 220
_journal_year 2005
_chemical_formula_moiety Ag~2~[P(C~6~H~5~)~3~]~3~(C~6~H~5~Se)~2~
_chemical_formula_sum 'C66 H55 Ag2 P3 Se2'
_chemical_formula_weight 1314.67
_chemical_name_systematic
; 
tris(triphenylphosphine)bis(phenylselenolato)disilver(I)
;
_space_group_IT_number 2
_symmetry_cell_setting triclinic
_symmetry_space_group_name_Hall '-P 1'
_symmetry_space_group_name_H-M 'P -1'
_atom_sites_solution_hydrogens geom
_atom_sites_solution_primary direct
_atom_sites_solution_secondary difmap
_audit_creation_method SHELXL-97
_cell_angle_alpha 80.666(1)
_cell_angle_beta 86.561(1)
_cell_angle_gamma 72.516(1)
_cell_formula_units_Z 2
_cell_length_a 11.0749(6)
_cell_length_b 13.4572(7)
_cell_length_c 20.5010(11)
_cell_measurement_reflns_used 5351
_cell_measurement_temperature 294(2)
_cell_measurement_theta_max 25
_cell_measurement_theta_min 2.5
_cell_volume 2875.5(3)
_computing_cell_refinement 'Bruker SMART'
_computing_data_collection 'Bruker SMART'
_computing_data_reduction 'Bruker SAINT'
_computing_molecular_graphics 'Bruker SHELXTL'
_computing_publication_material 'Bruker SHELXTL'
_computing_structure_refinement 'SHELXL-97 (Sheldrick, 1997)'
_computing_structure_solution 'SHELXS-97 (Sheldrick, 1990)'
_diffrn_ambient_temperature 294(2)
_diffrn_measured_fraction_theta_full 0.989
_diffrn_measured_fraction_theta_max 0.989
_diffrn_measurement_device_type 'Bruker SMART CCD'
_diffrn_measurement_method 'phi and omega scans'
_diffrn_radiation_monochromator graphite
_diffrn_radiation_source 'fine-focus sealed tube'
_diffrn_radiation_type MoK\a
_diffrn_radiation_wavelength 0.71073
_diffrn_reflns_av_R_equivalents 0.0312
_diffrn_reflns_av_sigmaI/netI 0.0402
_diffrn_reflns_limit_h_max 14
_diffrn_reflns_limit_h_min -14
_diffrn_reflns_limit_k_max 17
_diffrn_reflns_limit_k_min -17
_diffrn_reflns_limit_l_max 27
_diffrn_reflns_limit_l_min -27
_diffrn_reflns_number 33841
_diffrn_reflns_theta_full 28.35
_diffrn_reflns_theta_max 28.35
_diffrn_reflns_theta_min 1.01
_exptl_absorpt_coefficient_mu 2.070
_exptl_absorpt_correction_T_max 0.98234
_exptl_absorpt_correction_T_min 0.70887
_exptl_absorpt_correction_type empirical
_exptl_crystal_colour yellow
_exptl_crystal_density_diffrn 1.518
_exptl_crystal_density_meas ?
_exptl_crystal_density_method 'not measured'
_exptl_crystal_description columnar
_exptl_crystal_F_000 1316
_exptl_crystal_size_max 0.25
_exptl_crystal_size_mid 0.15
_exptl_crystal_size_min 0.1
_refine_diff_density_max 0.556
_refine_diff_density_min -0.449
_refine_diff_density_rms 0.064
_refine_ls_extinction_method none
_refine_ls_goodness_of_fit_ref 1.036
_refine_ls_hydrogen_treatment mixed
_refine_ls_matrix_type full
_refine_ls_number_parameters 658
_refine_ls_number_reflns 14212
_refine_ls_number_restraints 0
_refine_ls_restrained_S_all 1.036
_refine_ls_R_factor_all 0.0604
_refine_ls_R_factor_gt 0.0385
_refine_ls_shift/su_max 0.001
_refine_ls_shift/su_mean 0.000
_refine_ls_structure_factor_coef Fsqd
_refine_ls_weighting_details 'calc w=1/[\s^2^(Fo^2^)+(0.0372P)^2^+0.2463P] where P=(Fo^2^+2Fc^2^)/3'
_refine_ls_weighting_scheme calc
_refine_ls_wR_factor_gt 0.0784
_refine_ls_wR_factor_ref 0.0896
_reflns_number_gt 10263
_reflns_number_total 14212
_reflns_threshold_expression >2sigma(I)
_cod_data_source_file 1267-1410.cff
_cod_data_source_block ja10m
_cod_depositor_comments
;
The following automatic conversions were performed:

'_exptl_crystal_density_meas' value 'not measured' was changed to '?'
- the value is perceived as not measured.

Automatic conversion script
Id: cif_fix_values 3008 2015-01-20 13:52:24Z robertas 
;
_cod_original_sg_symbol_H-M P-1
_cod_database_code 8101683

loop_
_symmetry_equiv_pos_as_xyz
'x, y, z'
'-x, -y, -z'

loop_
_atom_site_label
_atom_site_type_symbol
_atom_site_fract_x
_atom_site_fract_y
_atom_site_fract_z
_atom_site_U_iso_or_equiv
_atom_site_adp_type
_atom_site_occupancy
_atom_site_symmetry_multiplicity
_atom_site_Wyckoff_symbol
_atom_site_calc_flag
_atom_site_refinement_flags
_atom_site_disorder_assembly
_atom_site_disorder_group
Ag1 Ag 0.38394(2) 0.276358(17) 0.264723(11) 0.04846(7) Uani 1 2 i d . . .
Ag2 Ag 0.59129(2) 0.068372(19) 0.276675(12) 0.05202(7) Uani 1 2 i d . . .
Se1 Se 0.35510(3) 0.07576(2) 0.273262(16) 0.04860(8) Uani 1 2 i d . . .
Se2 Se 0.64439(3) 0.24599(3) 0.273241(18) 0.05800(9) Uani 1 2 i d . . .
P1 P 0.27709(7) 0.40883(6) 0.17063(4) 0.04259(17) Uani 1 2 i d . . .
P2 P 0.31332(7) 0.30895(6) 0.38165(4) 0.04039(17) Uani 1 2 i d . . .
P3 P 0.77064(7) -0.09092(6) 0.27250(4) 0.04475(18) Uani 1 2 i d . . .
C1 C 0.3251(3) 0.3771(2) 0.08838(14) 0.0438(7) Uani 1 2 i d . . .
C2 C 0.3254(4) 0.2789(2) 0.07638(17) 0.0638(9) Uani 1 2 i d . . .
H2A H 0.3030 0.2324 0.1102 0.077 Uiso 1 2 i calc R . .
C3 C 0.3583(4) 0.2491(3) 0.0150(2) 0.0810(12) Uani 1 2 i d . . .
H3A H 0.3560 0.1834 0.0074 0.097 Uiso 1 2 i calc R . .
C4 C 0.3946(4) 0.3158(3) -0.03485(17) 0.0712(10) Uani 1 2 i d . . .
H4A H 0.4193 0.2947 -0.0758 0.085 Uiso 1 2 i calc R . .
C5 C 0.3942(3) 0.4132(3) -0.02402(16) 0.0614(9) Uani 1 2 i d . . .
H5A H 0.4181 0.4587 -0.0579 0.074 Uiso 1 2 i calc R . .
C6 C 0.3584(3) 0.4451(3) 0.03714(15) 0.0527(8) Uani 1 2 i d . . .
H6A H 0.3567 0.5122 0.0438 0.063 Uiso 1 2 i calc R . .
C7 C 0.3073(3) 0.5350(2) 0.17127(14) 0.0461(7) Uani 1 2 i d . . .
C8 C 0.4246(3) 0.5329(3) 0.19263(15) 0.0558(8) Uani 1 2 i d . . .
H8A H 0.4861 0.4687 0.2042 0.067 Uiso 1 2 i calc R . .
C9 C 0.4502(4) 0.6264(3) 0.19679(18) 0.0672(10) Uani 1 2 i d . . .
H9A H 0.5289 0.6247 0.2112 0.081 Uiso 1 2 i calc R . .
C10 C 0.3602(4) 0.7212(3) 0.17974(19) 0.0733(11) Uani 1 2 i d . . .
H10A H 0.3779 0.7836 0.1828 0.088 Uiso 1 2 i calc R . .
C11 C 0.2448(4) 0.7242(3) 0.1582(2) 0.0790(12) Uani 1 2 i d . . .
H11A H 0.1839 0.7886 0.1466 0.095 Uiso 1 2 i calc R . .
C12 C 0.2184(4) 0.6313(3) 0.15377(18) 0.0655(9) Uani 1 2 i d . . .
H12A H 0.1397 0.6339 0.1388 0.079 Uiso 1 2 i calc R . .
C13 C 0.1054(3) 0.4435(2) 0.16594(15) 0.0470(7) Uani 1 2 i d . . .
C14 C 0.0400(3) 0.4776(3) 0.10708(17) 0.0600(9) Uani 1 2 i d . . .
H14A H 0.0849 0.4824 0.0675 0.072 Uiso 1 2 i calc R . .
C15 C -0.0897(4) 0.5046(3) 0.1059(2) 0.0748(11) Uani 1 2 i d . . .
H15A H -0.1316 0.5272 0.0658 0.090 Uiso 1 2 i calc R . .
C16 C -0.1567(4) 0.4984(3) 0.1632(2) 0.0784(11) Uani 1 2 i d . . .
H16A H -0.2447 0.5172 0.1624 0.094 Uiso 1 2 i calc R . .
C17 C -0.0950(4) 0.4643(4) 0.2223(2) 0.0802(12) Uani 1 2 i d . . .
H17A H -0.1412 0.4598 0.2616 0.096 Uiso 1 2 i calc R . .
C18 C 0.0362(3) 0.4366(3) 0.22383(18) 0.0644(9) Uani 1 2 i d . . .
H18A H 0.0777 0.4132 0.2641 0.077 Uiso 1 2 i calc R . .
C19 C 0.3088(3) 0.4409(2) 0.39533(14) 0.0441(7) Uani 1 2 i d . . .
C20 C 0.2531(3) 0.5248(3) 0.34702(16) 0.0596(9) Uani 1 2 i d . . .
H20A H 0.2200 0.5121 0.3096 0.071 Uiso 1 2 i calc R . .
C21 C 0.2461(4) 0.6268(3) 0.35373(18) 0.0690(10) Uani 1 2 i d . . .
H21A H 0.2068 0.6823 0.3214 0.083 Uiso 1 2 i calc R . .
C22 C 0.2968(3) 0.6464(3) 0.4078(2) 0.0669(10) Uani 1 2 i d . . .
H22A H 0.2938 0.7150 0.4118 0.080 Uiso 1 2 i calc R . .
C23 C 0.3517(3) 0.5650(3) 0.4561(2) 0.0660(10) Uani 1 2 i d . . .
H23A H 0.3859 0.5784 0.4929 0.079 Uiso 1 2 i calc R . .
C24 C 0.3569(3) 0.4628(3) 0.45033(17) 0.0562(8) Uani 1 2 i d . . .
H24A H 0.3930 0.4082 0.4838 0.067 Uiso 1 2 i calc R . .
C25 C 0.1545(3) 0.3039(2) 0.40775(14) 0.0434(7) Uani 1 2 i d . . .
C26 C 0.0901(3) 0.3520(3) 0.45973(16) 0.0556(8) Uani 1 2 i d . . .
H26A H 0.1283 0.3886 0.4826 0.067 Uiso 1 2 i calc R . .
C27 C -0.0294(3) 0.3465(3) 0.47794(18) 0.0677(10) Uani 1 2 i d . . .
H27A H -0.0713 0.3787 0.5132 0.081 Uiso 1 2 i calc R . .
C28 C -0.0867(3) 0.2935(3) 0.4441(2) 0.0734(11) Uani 1 2 i d . . .
H28A H -0.1678 0.2902 0.4563 0.088 Uiso 1 2 i calc R . .
C29 C -0.0256(4) 0.2457(3) 0.3926(2) 0.0751(11) Uani 1 2 i d . . .
H29A H -0.0653 0.2105 0.3695 0.090 Uiso 1 2 i calc R . .
C30 C 0.0958(3) 0.2495(3) 0.37459(17) 0.0603(9) Uani 1 2 i d . . .
H30A H 0.1381 0.2155 0.3401 0.072 Uiso 1 2 i calc R . .
C31 C 0.4150(3) 0.2222(2) 0.44775(14) 0.0440(7) Uani 1 2 i d . . .
C32 C 0.3719(3) 0.1679(3) 0.50221(15) 0.0580(9) Uani 1 2 i d . . .
H32A H 0.2857 0.1751 0.5070 0.070 Uiso 1 2 i calc R . .
C33 C 0.4547(4) 0.1026(3) 0.54999(17) 0.0689(10) Uani 1 2 i d . . .
H33A H 0.4238 0.0666 0.5865 0.083 Uiso 1 2 i calc R . .
C34 C 0.5810(4) 0.0908(3) 0.54388(17) 0.0687(10) Uani 1 2 i d . . .
H34A H 0.6365 0.0467 0.5759 0.082 Uiso 1 2 i calc R . .
C35 C 0.6260(3) 0.1449(3) 0.48972(18) 0.0720(11) Uani 1 2 i d . . .
H35A H 0.7122 0.1377 0.4854 0.086 Uiso 1 2 i calc R . .
C36 C 0.5439(3) 0.2095(3) 0.44209(16) 0.0607(9) Uani 1 2 i d . . .
H36A H 0.5753 0.2452 0.4056 0.073 Uiso 1 2 i calc R . .
C37 C 0.7516(3) -0.2170(2) 0.31068(15) 0.0503(7) Uani 1 2 i d . . .
C38 C 0.6331(4) -0.2307(3) 0.31044(19) 0.0724(10) Uani 1 2 i d . . .
H38A H 0.5654 -0.1756 0.2919 0.087 Uiso 1 2 i calc R . .
C39 C 0.6147(5) -0.3265(4) 0.3379(2) 0.0936(15) Uani 1 2 i d . . .
H39A H 0.5350 -0.3359 0.3370 0.112 Uiso 1 2 i calc R . .
C40 C 0.7136(7) -0.4069(4) 0.3661(2) 0.1012(18) Uani 1 2 i d . . .
H40A H 0.7007 -0.4706 0.3850 0.121 Uiso 1 2 i calc R . .
C41 C 0.8307(5) -0.3942(3) 0.3666(2) 0.0921(14) Uani 1 2 i d . . .
H41A H 0.8978 -0.4494 0.3857 0.110 Uiso 1 2 i calc R . .
C42 C 0.8505(4) -0.3000(3) 0.33911(18) 0.0695(10) Uani 1 2 i d . . .
H42A H 0.9309 -0.2920 0.3396 0.083 Uiso 1 2 i calc R . .
C43 C 0.9038(3) -0.0807(2) 0.31546(15) 0.0473(7) Uani 1 2 i d . . .
C44 C 0.8791(4) -0.0546(4) 0.3779(2) 0.0889(13) Uani 1 2 i d . . .
H44A H 0.7978 -0.0441 0.3957 0.107 Uiso 1 2 i calc R . .
C45 C 0.9728(5) -0.0436(5) 0.4146(2) 0.1138(18) Uani 1 2 i d . . .
H45A H 0.9558 -0.0299 0.4578 0.137 Uiso 1 2 i calc R . .
C46 C 1.0892(5) -0.0526(4) 0.3882(3) 0.0927(15) Uani 1 2 i d . . .
H46A H 1.1515 -0.0423 0.4125 0.111 Uiso 1 2 i calc R . .
C47 C 1.1159(4) -0.0768(3) 0.3257(2) 0.0836(13) Uani 1 2 i d . . .
H47A H 1.1963 -0.0830 0.3075 0.100 Uiso 1 2 i calc R . .
C48 C 1.0230(3) -0.0922(3) 0.28923(19) 0.0652(9) Uani 1 2 i d . . .
H48A H 1.0417 -0.1103 0.2471 0.078 Uiso 1 2 i calc R . .
C49 C 0.8275(3) -0.1111(2) 0.18910(14) 0.0455(7) Uani 1 2 i d . . .
C50 C 0.8491(3) -0.2056(3) 0.16570(17) 0.0627(9) Uani 1 2 i d . . .
H50A H 0.8398 -0.2644 0.1940 0.075 Uiso 1 2 i calc R . .
C51 C 0.8844(4) -0.2134(3) 0.10030(18) 0.0775(12) Uani 1 2 i d . . .
H51A H 0.8980 -0.2772 0.0848 0.093 Uiso 1 2 i calc R . .
C52 C 0.8995(4) -0.1280(3) 0.05851(18) 0.0757(11) Uani 1 2 i d . . .
H52A H 0.9234 -0.1338 0.0147 0.091 Uiso 1 2 i calc R . .
C53 C 0.8796(4) -0.0346(3) 0.08073(18) 0.0724(11) Uani 1 2 i d . . .
H53A H 0.8910 0.0233 0.0524 0.087 Uiso 1 2 i calc R . .
C54 C 0.8424(3) -0.0259(3) 0.14547(17) 0.0615(9) Uani 1 2 i d . . .
H54A H 0.8270 0.0388 0.1601 0.074 Uiso 1 2 i calc R . .
C55 C 0.3531(3) 0.0311(2) 0.18926(15) 0.0463(7) Uani 1 2 i d . . .
C56 C 0.4607(3) -0.0034(3) 0.15178(16) 0.0574(8) Uani 1 2 i d . . .
H56A H 0.5384 -0.0042 0.1670 0.069 Uiso 1 2 i calc R . .
C57 C 0.4557(4) -0.0369(3) 0.09211(18) 0.0751(11) Uani 1 2 i d . . .
H57A H 0.5297 -0.0599 0.0677 0.090 Uiso 1 2 i calc R . .
C58 C 0.3423(6) -0.0366(3) 0.0686(2) 0.0889(14) Uani 1 2 i d . . .
H58A H 0.3387 -0.0590 0.0283 0.107 Uiso 1 2 i calc R . .
C59 C 0.2353(5) -0.0031(3) 0.1047(2) 0.0814(13) Uani 1 2 i d . . .
H59A H 0.1582 -0.0031 0.0891 0.098 Uiso 1 2 i calc R . .
C60 C 0.2390(3) 0.0311(3) 0.16458(18) 0.0621(9) Uani 1 2 i d . . .
H60A H 0.1644 0.0543 0.1884 0.075 Uiso 1 2 i calc R . .
C61 C 0.7220(3) 0.2482(2) 0.18702(18) 0.0587(9) Uani 1 2 i d . . .
C62 C 0.8509(4) 0.2368(3) 0.1804(2) 0.0803(12) Uani 1 2 i d . . .
H62A H 0.8997 0.2255 0.2177 0.096 Uiso 1 2 i calc R . .
C63 C 0.9071(5) 0.2425(4) 0.1175(3) 0.1048(18) Uani 1 2 i d . . .
H63A H 0.9932 0.2352 0.1131 0.126 Uiso 1 2 i calc R . .
C64 C 0.8364(6) 0.2586(4) 0.0632(3) 0.112(2) Uani 1 2 i d . . .
H64A H 0.8743 0.2633 0.0215 0.135 Uiso 1 2 i calc R . .
C65 C 0.7117(5) 0.2678(4) 0.0686(2) 0.1154(19) Uani 1 2 i d . . .
H65A H 0.6644 0.2779 0.0308 0.138 Uiso 1 2 i calc R . .
C66 C 0.6540(4) 0.2622(3) 0.1305(2) 0.0868(13) Uani 1 2 i d . . .
H66A H 0.5681 0.2679 0.1339 0.104 Uiso 1 2 i calc R . .

loop_
_atom_site_aniso_label
_atom_site_aniso_U_11
_atom_site_aniso_U_22
_atom_site_aniso_U_33
_atom_site_aniso_U_23
_atom_site_aniso_U_13
_atom_site_aniso_U_12
Ag1 0.05282(15) 0.04543(13) 0.03933(12) -0.00380(9) 0.00134(10) -0.00455(10)
Ag2 0.04827(14) 0.05726(15) 0.04873(14) -0.01060(11) -0.00088(11) -0.01150(11)
Se1 0.04656(18) 0.04724(17) 0.05374(18) -0.01129(14) 0.00776(14) -0.01613(14)
Se2 0.0499(2) 0.0582(2) 0.0684(2) -0.01536(17) 0.00192(16) -0.01717(16)
P1 0.0487(4) 0.0394(4) 0.0374(4) -0.0021(3) -0.0028(3) -0.0110(3)
P2 0.0395(4) 0.0456(4) 0.0344(4) -0.0064(3) 0.0014(3) -0.0102(3)
P3 0.0399(4) 0.0480(4) 0.0479(4) -0.0111(3) -0.0010(3) -0.0131(3)
C1 0.0468(17) 0.0433(16) 0.0384(15) -0.0033(12) -0.0055(13) -0.0096(13)
C2 0.093(3) 0.0445(18) 0.0505(19) -0.0047(15) 0.0076(18) -0.0178(18)
C3 0.113(3) 0.060(2) 0.068(3) -0.0217(19) 0.011(2) -0.018(2)
C4 0.078(3) 0.085(3) 0.048(2) -0.0228(19) 0.0093(18) -0.015(2)
C5 0.058(2) 0.082(3) 0.0441(18) 0.0011(17) 0.0014(16) -0.0267(19)
C6 0.056(2) 0.0589(19) 0.0452(17) -0.0012(15) -0.0037(15) -0.0229(16)
C7 0.0572(19) 0.0439(16) 0.0367(15) -0.0044(12) 0.0006(13) -0.0150(14)
C8 0.058(2) 0.0555(19) 0.0527(19) -0.0088(15) -0.0004(16) -0.0151(16)
C9 0.075(3) 0.073(2) 0.066(2) -0.0140(19) 0.0056(19) -0.039(2)
C10 0.102(3) 0.056(2) 0.074(3) -0.0154(19) 0.012(2) -0.043(2)
C11 0.089(3) 0.0428(19) 0.101(3) -0.0027(19) -0.005(3) -0.017(2)
C12 0.070(2) 0.0458(18) 0.079(2) -0.0026(17) -0.0131(19) -0.0145(17)
C13 0.0492(18) 0.0425(16) 0.0486(17) -0.0069(13) -0.0013(14) -0.0124(14)
C14 0.058(2) 0.063(2) 0.055(2) -0.0016(16) -0.0081(16) -0.0129(17)
C15 0.055(2) 0.077(3) 0.084(3) -0.010(2) -0.016(2) -0.0065(19)
C16 0.051(2) 0.075(3) 0.107(3) -0.029(2) -0.001(2) -0.0082(19)
C17 0.066(3) 0.105(3) 0.076(3) -0.036(2) 0.022(2) -0.028(2)
C18 0.061(2) 0.078(2) 0.057(2) -0.0174(18) 0.0012(17) -0.0233(19)
C19 0.0401(16) 0.0518(17) 0.0408(15) -0.0092(13) 0.0065(13) -0.0142(13)
C20 0.079(2) 0.056(2) 0.0429(17) -0.0090(15) -0.0003(17) -0.0189(18)
C21 0.090(3) 0.051(2) 0.060(2) -0.0034(17) 0.010(2) -0.0154(19)
C22 0.064(2) 0.053(2) 0.089(3) -0.024(2) 0.022(2) -0.0247(18)
C23 0.054(2) 0.070(2) 0.082(3) -0.035(2) -0.0060(19) -0.0170(18)
C24 0.051(2) 0.0562(19) 0.061(2) -0.0136(16) -0.0051(16) -0.0123(16)
C25 0.0418(16) 0.0434(15) 0.0421(16) -0.0037(12) 0.0015(13) -0.0099(13)
C26 0.0517(19) 0.061(2) 0.0567(19) -0.0202(16) 0.0107(16) -0.0168(16)
C27 0.059(2) 0.073(2) 0.071(2) -0.0227(19) 0.0256(19) -0.0182(19)
C28 0.051(2) 0.076(2) 0.097(3) -0.013(2) 0.020(2) -0.0270(19)
C29 0.063(2) 0.087(3) 0.091(3) -0.029(2) 0.010(2) -0.039(2)
C30 0.053(2) 0.073(2) 0.063(2) -0.0231(18) 0.0085(17) -0.0257(18)
C31 0.0427(17) 0.0467(16) 0.0395(15) -0.0069(12) -0.0027(13) -0.0078(13)
C32 0.0490(19) 0.068(2) 0.0509(19) 0.0047(16) 0.0005(15) -0.0149(16)
C33 0.068(3) 0.076(2) 0.053(2) 0.0153(18) -0.0051(18) -0.019(2)
C34 0.064(2) 0.076(2) 0.056(2) 0.0097(18) -0.0188(18) -0.0125(19)
C35 0.048(2) 0.095(3) 0.067(2) 0.005(2) -0.0128(18) -0.018(2)
C36 0.052(2) 0.075(2) 0.0495(19) 0.0061(16) -0.0030(15) -0.0179(17)
C37 0.056(2) 0.0550(18) 0.0456(17) -0.0125(14) 0.0048(15) -0.0242(16)
C38 0.072(3) 0.085(3) 0.071(2) -0.018(2) 0.008(2) -0.039(2)
C39 0.112(4) 0.112(4) 0.089(3) -0.033(3) 0.028(3) -0.078(3)
C40 0.174(6) 0.087(3) 0.065(3) -0.012(2) 0.030(3) -0.079(4)
C41 0.142(5) 0.061(3) 0.071(3) 0.003(2) -0.006(3) -0.032(3)
C42 0.085(3) 0.057(2) 0.066(2) -0.0010(18) -0.006(2) -0.024(2)
C43 0.0443(17) 0.0455(16) 0.0528(18) -0.0040(14) -0.0055(14) -0.0151(14)
C44 0.062(3) 0.146(4) 0.072(3) -0.043(3) -0.002(2) -0.037(3)
C45 0.095(4) 0.178(6) 0.087(3) -0.051(3) -0.022(3) -0.050(4)
C46 0.082(3) 0.101(3) 0.105(4) -0.002(3) -0.045(3) -0.041(3)
C47 0.054(2) 0.092(3) 0.105(4) 0.012(3) -0.017(2) -0.034(2)
C48 0.053(2) 0.076(2) 0.068(2) 0.0003(18) -0.0048(17) -0.0263(19)
C49 0.0425(17) 0.0448(16) 0.0464(16) -0.0087(13) -0.0047(13) -0.0067(13)
C50 0.080(3) 0.0473(18) 0.056(2) -0.0076(15) -0.0038(18) -0.0106(17)
C51 0.105(3) 0.059(2) 0.059(2) -0.0216(18) -0.003(2) -0.002(2)
C52 0.087(3) 0.074(3) 0.048(2) -0.0091(19) 0.0035(19) 0.003(2)
C53 0.090(3) 0.069(2) 0.052(2) -0.0005(18) 0.005(2) -0.019(2)
C54 0.074(2) 0.0491(19) 0.061(2) -0.0083(16) 0.0037(18) -0.0186(17)
C55 0.0513(18) 0.0348(14) 0.0514(17) -0.0007(13) -0.0078(14) -0.0122(13)
C56 0.059(2) 0.058(2) 0.0548(19) -0.0155(16) -0.0056(16) -0.0127(16)
C57 0.097(3) 0.070(2) 0.057(2) -0.0175(19) 0.001(2) -0.019(2)
C58 0.143(5) 0.077(3) 0.056(2) -0.004(2) -0.025(3) -0.045(3)
C59 0.103(4) 0.078(3) 0.072(3) 0.016(2) -0.040(3) -0.048(3)
C60 0.056(2) 0.060(2) 0.068(2) 0.0118(17) -0.0148(17) -0.0219(17)
C61 0.053(2) 0.0420(17) 0.075(2) -0.0086(16) 0.0126(18) -0.0086(15)
C62 0.061(2) 0.067(2) 0.120(4) -0.028(2) 0.020(2) -0.027(2)
C63 0.082(3) 0.072(3) 0.160(5) -0.026(3) 0.061(4) -0.030(3)
C64 0.117(5) 0.072(3) 0.112(4) 0.008(3) 0.051(4) 0.003(3)
C65 0.104(4) 0.115(4) 0.076(3) 0.007(3) 0.018(3) 0.029(3)
C66 0.063(3) 0.094(3) 0.076(3) -0.002(2) 0.008(2) 0.010(2)

loop_
_atom_type_symbol
_atom_type_description
_atom_type_scat_dispersion_real
_atom_type_scat_dispersion_imag
_atom_type_scat_source
C C 0.0033 0.0016 'International Tables Vol C Tables 4.2.6.8 and 6.1.1.4'
H H 0.0000 0.0000 'International Tables Vol C Tables 4.2.6.8 and 6.1.1.4'
P P 0.1023 0.0942 'International Tables Vol C Tables 4.2.6.8 and 6.1.1.4'
Se Se -0.0929 2.2259 'International Tables Vol C Tables 4.2.6.8 and 6.1.1.4'
Ag Ag -0.8971 1.1015 'International Tables Vol C Tables 4.2.6.8 and 6.1.1.4'

loop_
_geom_angle_atom_site_label_1
_geom_angle_atom_site_label_2
_geom_angle_atom_site_label_3
_geom_angle
_geom_angle_site_symmetry_1
_geom_angle_site_symmetry_3
_geom_angle_publ_flag
P1 Ag1 P2 118.48(3) . . ?
P1 Ag1 Se1 116.20(2) . . ?
P2 Ag1 Se1 98.222(19) . . ?
P1 Ag1 Se2 115.10(2) . . ?
P2 Ag1 Se2 100.36(2) . . ?
Se1 Ag1 Se2 105.966(12) . . ?
P1 Ag1 Ag2 134.67(2) . . ?
P2 Ag1 Ag2 106.845(19) . . ?
Se1 Ag1 Ag2 52.771(9) . . ?
Se2 Ag1 Ag2 53.217(9) . . ?
P3 Ag2 Se1 124.78(2) . . ?
P3 Ag2 Se2 117.05(2) . . ?
Se1 Ag2 Se2 117.915(13) . . ?
P3 Ag2 Ag1 172.41(2) . . ?
Se1 Ag2 Ag1 58.936(10) . . ?
Se2 Ag2 Ag1 59.006(11) . . ?
C55 Se1 Ag2 99.73(9) . . ?
C55 Se1 Ag1 113.99(8) . . ?
Ag2 Se1 Ag1 68.293(10) . . ?
C61 Se2 Ag2 96.55(10) . . ?
C61 Se2 Ag1 110.72(11) . . ?
Ag2 Se2 Ag1 67.777(10) . . ?
C1 P1 C13 101.53(14) . . ?
C1 P1 C7 104.62(13) . . ?
C13 P1 C7 103.86(14) . . ?
C1 P1 Ag1 116.33(9) . . ?
C13 P1 Ag1 118.13(10) . . ?
C7 P1 Ag1 110.78(10) . . ?
C25 P2 C19 102.12(13) . . ?
C25 P2 C31 103.97(13) . . ?
C19 P2 C31 103.46(14) . . ?
C25 P2 Ag1 117.54(10) . . ?
C19 P2 Ag1 112.22(9) . . ?
C31 P2 Ag1 115.74(10) . . ?
C43 P3 C37 103.72(14) . . ?
C43 P3 C49 105.89(14) . . ?
C37 P3 C49 104.47(14) . . ?
C43 P3 Ag2 109.45(10) . . ?
C37 P3 Ag2 118.40(11) . . ?
C49 P3 Ag2 113.81(10) . . ?
C2 C1 C6 118.4(3) . . ?
C2 C1 P1 117.0(2) . . ?
C6 C1 P1 124.6(2) . . ?
C3 C2 C1 120.9(3) . . ?
C3 C2 H2A 119.6 . . ?
C1 C2 H2A 119.6 . . ?
C4 C3 C2 120.2(4) . . ?
C4 C3 H3A 119.9 . . ?
C2 C3 H3A 119.9 . . ?
C5 C4 C3 119.7(3) . . ?
C5 C4 H4A 120.2 . . ?
C3 C4 H4A 120.2 . . ?
C4 C5 C6 120.5(3) . . ?
C4 C5 H5A 119.7 . . ?
C6 C5 H5A 119.7 . . ?
C1 C6 C5 120.2(3) . . ?
C1 C6 H6A 119.9 . . ?
C5 C6 H6A 119.9 . . ?
C12 C7 C8 118.7(3) . . ?
C12 C7 P1 123.4(3) . . ?
C8 C7 P1 117.8(2) . . ?
C7 C8 C9 120.0(3) . . ?
C7 C8 H8A 120.0 . . ?
C9 C8 H8A 120.0 . . ?
C10 C9 C8 120.4(4) . . ?
C10 C9 H9A 119.8 . . ?
C8 C9 H9A 119.8 . . ?
C11 C10 C9 120.1(3) . . ?
C11 C10 H10A 119.9 . . ?
C9 C10 H10A 119.9 . . ?
C10 C11 C12 120.0(4) . . ?
C10 C11 H11A 120.0 . . ?
C12 C11 H11A 120.0 . . ?
C7 C12 C11 120.8(3) . . ?
C7 C12 H12A 119.6 . . ?
C11 C12 H12A 119.6 . . ?
C18 C13 C14 117.9(3) . . ?
C18 C13 P1 118.7(2) . . ?
C14 C13 P1 123.4(2) . . ?
C15 C14 C13 121.4(3) . . ?
C15 C14 H14A 119.3 . . ?
C13 C14 H14A 119.3 . . ?
C16 C15 C14 120.1(4) . . ?
C16 C15 H15A 119.9 . . ?
C14 C15 H15A 119.9 . . ?
C15 C16 C17 120.0(4) . . ?
C15 C16 H16A 120.0 . . ?
C17 C16 H16A 120.0 . . ?
C16 C17 C18 120.2(4) . . ?
C16 C17 H17A 119.9 . . ?
C18 C17 H17A 119.9 . . ?
C13 C18 C17 120.4(3) . . ?
C13 C18 H18A 119.8 . . ?
C17 C18 H18A 119.8 . . ?
C24 C19 C20 118.0(3) . . ?
C24 C19 P2 124.6(2) . . ?
C20 C19 P2 117.5(2) . . ?
C21 C20 C19 120.9(3) . . ?
C21 C20 H20A 119.5 . . ?
C19 C20 H20A 119.5 . . ?
C22 C21 C20 120.1(3) . . ?
C22 C21 H21A 119.9 . . ?
C20 C21 H21A 119.9 . . ?
C23 C22 C21 119.9(3) . . ?
C23 C22 H22A 120.1 . . ?
C21 C22 H22A 120.1 . . ?
C22 C23 C24 120.3(3) . . ?
C22 C23 H23A 119.9 . . ?
C24 C23 H23A 119.9 . . ?
C23 C24 C19 120.8(3) . . ?
C23 C24 H24A 119.6 . . ?
C19 C24 H24A 119.6 . . ?
C26 C25 C30 118.5(3) . . ?
C26 C25 P2 122.6(2) . . ?
C30 C25 P2 118.9(2) . . ?
C27 C26 C25 120.9(3) . . ?
C27 C26 H26A 119.5 . . ?
C25 C26 H26A 119.5 . . ?
C28 C27 C26 119.9(3) . . ?
C28 C27 H27A 120.1 . . ?
C26 C27 H27A 120.1 . . ?
C29 C28 C27 120.4(3) . . ?
C29 C28 H28A 119.8 . . ?
C27 C28 H28A 119.8 . . ?
C28 C29 C30 120.0(4) . . ?
C28 C29 H29A 120.0 . . ?
C30 C29 H29A 120.0 . . ?
C25 C30 C29 120.3(3) . . ?
C25 C30 H30A 119.9 . . ?
C29 C30 H30A 119.9 . . ?
C32 C31 C36 118.0(3) . . ?
C32 C31 P2 124.2(2) . . ?
C36 C31 P2 117.9(2) . . ?
C31 C32 C33 121.0(3) . . ?
C31 C32 H32A 119.5 . . ?
C33 C32 H32A 119.5 . . ?
C34 C33 C32 120.5(3) . . ?
C34 C33 H33A 119.7 . . ?
C32 C33 H33A 119.7 . . ?
C33 C34 C35 119.4(3) . . ?
C33 C34 H34A 120.3 . . ?
C35 C34 H34A 120.3 . . ?
C36 C35 C34 120.2(3) . . ?
C36 C35 H35A 119.9 . . ?
C34 C35 H35A 119.9 . . ?
C35 C36 C31 121.0(3) . . ?
C35 C36 H36A 119.5 . . ?
C31 C36 H36A 119.5 . . ?
C38 C37 C42 118.7(3) . . ?
C38 C37 P3 118.1(3) . . ?
C42 C37 P3 123.1(3) . . ?
C37 C38 C39 120.1(4) . . ?
C37 C38 H38A 120.0 . . ?
C39 C38 H38A 120.0 . . ?
C40 C39 C38 120.1(4) . . ?
C40 C39 H39A 120.0 . . ?
C38 C39 H39A 120.0 . . ?
C41 C40 C39 120.3(4) . . ?
C41 C40 H40A 119.9 . . ?
C39 C40 H40A 119.9 . . ?
C40 C41 C42 120.3(5) . . ?
C40 C41 H41A 119.9 . . ?
C42 C41 H41A 119.9 . . ?
C41 C42 C37 120.6(4) . . ?
C41 C42 H42A 119.7 . . ?
C37 C42 H42A 119.7 . . ?
C48 C43 C44 118.7(3) . . ?
C48 C43 P3 125.1(3) . . ?
C44 C43 P3 116.1(3) . . ?
C45 C44 C43 121.0(4) . . ?
C45 C44 H44A 119.5 . . ?
C43 C44 H44A 119.5 . . ?
C46 C45 C44 120.1(5) . . ?
C46 C45 H45A 120.0 . . ?
C44 C45 H45A 120.0 . . ?
C45 C46 C47 120.1(4) . . ?
C45 C46 H46A 119.9 . . ?
C47 C46 H46A 119.9 . . ?
C46 C47 C48 120.1(4) . . ?
C46 C47 H47A 120.0 . . ?
C48 C47 H47A 120.0 . . ?
C43 C48 C47 119.9(4) . . ?
C43 C48 H48A 120.1 . . ?
C47 C48 H48A 120.1 . . ?
C54 C49 C50 118.0(3) . . ?
C54 C49 P3 118.4(2) . . ?
C50 C49 P3 123.5(2) . . ?
C49 C50 C51 120.3(3) . . ?
C49 C50 H50A 119.8 . . ?
C51 C50 H50A 119.8 . . ?
C52 C51 C50 120.4(4) . . ?
C52 C51 H51A 119.8 . . ?
C50 C51 H51A 119.8 . . ?
C53 C52 C51 120.2(4) . . ?
C53 C52 H52A 119.9 . . ?
C51 C52 H52A 119.9 . . ?
C52 C53 C54 119.8(3) . . ?
C52 C53 H53A 120.1 . . ?
C54 C53 H53A 120.1 . . ?
C53 C54 C49 121.4(3) . . ?
C53 C54 H54A 119.3 . . ?
C49 C54 H54A 119.3 . . ?
C56 C55 C60 117.4(3) . . ?
C56 C55 Se1 123.2(2) . . ?
C60 C55 Se1 119.4(3) . . ?
C55 C56 C57 121.5(3) . . ?
C55 C56 H56A 119.3 . . ?
C57 C56 H56A 119.3 . . ?
C58 C57 C56 120.3(4) . . ?
C58 C57 H57A 119.8 . . ?
C56 C57 H57A 119.8 . . ?
C59 C58 C57 119.1(4) . . ?
C59 C58 H58A 120.4 . . ?
C57 C58 H58A 120.4 . . ?
C58 C59 C60 121.1(4) . . ?
C58 C59 H59A 119.4 . . ?
C60 C59 H59A 119.4 . . ?
C59 C60 C55 120.6(4) . . ?
C59 C60 H60A 119.7 . . ?
C55 C60 H60A 119.7 . . ?
C66 C61 C62 118.1(4) . . ?
C66 C61 Se2 122.2(3) . . ?
C62 C61 Se2 119.7(3) . . ?
C61 C62 C63 120.0(5) . . ?
C61 C62 H62A 120.0 . . ?
C63 C62 H62A 120.0 . . ?
C64 C63 C62 120.1(5) . . ?
C64 C63 H63A 119.9 . . ?
C62 C63 H63A 119.9 . . ?
C65 C64 C63 120.8(5) . . ?
C65 C64 H64A 119.6 . . ?
C63 C64 H64A 119.6 . . ?
C64 C65 C66 120.1(5) . . ?
C64 C65 H65A 120.0 . . ?
C66 C65 H65A 120.0 . . ?
C61 C66 C65 120.9(4) . . ?
C61 C66 H66A 119.5 . . ?
C65 C66 H66A 119.5 . . ?

loop_
_geom_bond_atom_site_label_1
_geom_bond_atom_site_label_2
_geom_bond_distance
_geom_bond_site_symmetry_2
_geom_bond_publ_flag
Ag1 P1 2.4879(7) . ?
Ag1 P2 2.5418(8) . ?
Ag1 Se1 2.7889(4) . ?
Ag1 Se2 2.8011(4) . ?
Ag1 Ag2 3.0250(4) . ?
Ag2 P3 2.4553(8) . ?
Ag2 Se1 2.5924(4) . ?
Ag2 Se2 2.6171(4) . ?
Se1 C55 1.917(3) . ?
Se2 C61 1.919(3) . ?
P1 C1 1.816(3) . ?
P1 C13 1.821(3) . ?
P1 C7 1.829(3) . ?
P2 C25 1.826(3) . ?
P2 C19 1.828(3) . ?
P2 C31 1.829(3) . ?
P3 C43 1.813(3) . ?
P3 C37 1.817(3) . ?
P3 C49 1.820(3) . ?
C1 C2 1.382(4) . ?
C1 C6 1.385(4) . ?
C2 C3 1.377(5) . ?
C2 H2A 0.9300 . ?
C3 C4 1.372(5) . ?
C3 H3A 0.9300 . ?
C4 C5 1.363(5) . ?
C4 H4A 0.9300 . ?
C5 C6 1.388(4) . ?
C5 H5A 0.9300 . ?
C6 H6A 0.9300 . ?
C7 C12 1.380(4) . ?
C7 C8 1.386(4) . ?
C8 C9 1.387(5) . ?
C8 H8A 0.9300 . ?
C9 C10 1.370(5) . ?
C9 H9A 0.9300 . ?
C10 C11 1.364(6) . ?
C10 H10A 0.9300 . ?
C11 C12 1.384(5) . ?
C11 H11A 0.9300 . ?
C12 H12A 0.9300 . ?
C13 C18 1.379(4) . ?
C13 C14 1.385(4) . ?
C14 C15 1.372(5) . ?
C14 H14A 0.9300 . ?
C15 C16 1.356(5) . ?
C15 H15A 0.9300 . ?
C16 C17 1.370(5) . ?
C16 H16A 0.9300 . ?
C17 C18 1.389(5) . ?
C17 H17A 0.9300 . ?
C18 H18A 0.9300 . ?
C19 C24 1.384(4) . ?
C19 C20 1.388(4) . ?
C20 C21 1.380(5) . ?
C20 H20A 0.9300 . ?
C21 C22 1.369(5) . ?
C21 H21A 0.9300 . ?
C22 C23 1.367(5) . ?
C22 H22A 0.9300 . ?
C23 C24 1.383(5) . ?
C23 H23A 0.9300 . ?
C24 H24A 0.9300 . ?
C25 C26 1.385(4) . ?
C25 C30 1.385(4) . ?
C26 C27 1.373(4) . ?
C26 H26A 0.9300 . ?
C27 C28 1.371(5) . ?
C27 H27A 0.9300 . ?
C28 C29 1.364(5) . ?
C28 H28A 0.9300 . ?
C29 C30 1.387(5) . ?
C29 H29A 0.9300 . ?
C30 H30A 0.9300 . ?
C31 C32 1.375(4) . ?
C31 C36 1.385(4) . ?
C32 C33 1.385(4) . ?
C32 H32A 0.9300 . ?
C33 C34 1.359(5) . ?
C33 H33A 0.9300 . ?
C34 C35 1.379(5) . ?
C34 H34A 0.9300 . ?
C35 C36 1.376(4) . ?
C35 H35A 0.9300 . ?
C36 H36A 0.9300 . ?
C37 C38 1.380(5) . ?
C37 C42 1.384(5) . ?
C38 C39 1.389(5) . ?
C38 H38A 0.9300 . ?
C39 C40 1.366(7) . ?
C39 H39A 0.9300 . ?
C40 C41 1.360(7) . ?
C40 H40A 0.9300 . ?
C41 C42 1.376(5) . ?
C41 H41A 0.9300 . ?
C42 H42A 0.9300 . ?
C43 C48 1.369(4) . ?
C43 C44 1.373(5) . ?
C44 C45 1.373(5) . ?
C44 H44A 0.9300 . ?
C45 C46 1.347(6) . ?
C45 H45A 0.9300 . ?
C46 C47 1.366(6) . ?
C46 H46A 0.9300 . ?
C47 C48 1.390(5) . ?
C47 H47A 0.9300 . ?
C48 H48A 0.9300 . ?
C49 C54 1.381(4) . ?
C49 C50 1.381(4) . ?
C50 C51 1.386(5) . ?
C50 H50A 0.9300 . ?
C51 C52 1.364(5) . ?
C51 H51A 0.9300 . ?
C52 C53 1.357(5) . ?
C52 H52A 0.9300 . ?
C53 C54 1.379(5) . ?
C53 H53A 0.9300 . ?
C54 H54A 0.9300 . ?
C55 C56 1.378(4) . ?
C55 C60 1.389(4) . ?
C56 C57 1.380(5) . ?
C56 H56A 0.9300 . ?
C57 C58 1.371(6) . ?
C57 H57A 0.9300 . ?
C58 C59 1.356(6) . ?
C58 H58A 0.9300 . ?
C59 C60 1.385(5) . ?
C59 H59A 0.9300 . ?
C60 H60A 0.9300 . ?
C61 C66 1.377(5) . ?
C61 C62 1.389(5) . ?
C62 C63 1.397(6) . ?
C62 H62A 0.9300 . ?
C63 C64 1.352(7) . ?
C63 H63A 0.9300 . ?
C64 C65 1.348(7) . ?
C64 H64A 0.9300 . ?
C65 C66 1.388(6) . ?
C65 H65A 0.9300 . ?
C66 H66A 0.9300 . ?
